data_4024504
loop_
_publ_author_name
'Alexander O. Terent'ev'
'Dmitry A. Borisov'
'Vladimir V. Chernyshev'
'Gennady I. Nikishin'

_publ_contact_author V.V.Chernyshev
_publ_contact_author_address
;
      Department of Chemistry 
      Moscow State University
      119991 Moscow
      Russia
;
_publ_contact_author_email vladimir@struct.chem.msu.ru
_publ_contact_author_fax '+ 7-095-9390898'
_publ_contact_author_name 'Dr. Vladimir V. Chernyshev'
_publ_contact_author_phone '+ 7-095-9393654'
_publ_section_title
;
Facile and Selective Procedure for the Synthesis of Bridged
1,2,4,5-Tetraoxanes; Strong Acids As Cosolvents and Catalysts for Addition
of Hydrogen Peroxide to \b-Diketones
;
_journal_name_full 'Journal of Organic Chemistry'
_journal_page_first 3335
_journal_page_last 3340
_journal_paper_doi 10.1021/jo900226b
_journal_volume 74
_journal_year 2009
_chemical_formula_moiety 'C8 H11 N O4'
_chemical_formula_sum 'C8 H11 N O4'
_chemical_formula_weight 185.18
_chemical_name_systematic
; 
3-(1,4-Dimethyl-2,3,5,6-tetraoxabicyclo[2.2.1]hept-7-yl)propanenitrile
;
_space_group_IT_number 14
_symmetry_cell_setting monoclinic
_symmetry_space_group_name_Hall '-P 2yn'
_symmetry_space_group_name_H-M 'P 1 21/n 1'
_atom_sites_solution_hydrogens geom
_atom_sites_solution_primary direct
_atom_sites_solution_secondary difmap
_audit_creation_method SHELXL-97
_cell_angle_alpha 90.00
_cell_angle_beta 94.944(13)
_cell_angle_gamma 90.00
_cell_formula_units_Z 4
_cell_length_a 5.5187(10)
_cell_length_b 9.6577(15)
_cell_length_c 17.276(3)
_cell_measurement_reflns_used 25
_cell_measurement_temperature 295(2)
_cell_measurement_theta_max 36.28
_cell_measurement_theta_min 27.33
_cell_volume 917.3(3)
_computing_cell_refinement 'CAD4 Express (Enraf Nonius, 1994)'
_computing_data_collection 'CAD4 Express (Enraf Nonius, 1994)'
_computing_data_reduction 'XCAD4 (Harms & Wocadlo, 1995)'
_computing_structure_refinement 'SHELXL97 (Sheldrick, 1997)'
_computing_structure_solution 'SHELXS97 (Sheldrick, 1997)'
_diffrn_ambient_temperature 295(2)
_diffrn_detector 'scintillation LiI'
_diffrn_detector_dtime 1.195
_diffrn_measured_fraction_theta_full 0.999
_diffrn_measured_fraction_theta_max 0.999
_diffrn_measurement_device '\k-geometry diffractometer'
_diffrn_measurement_device_type 'Enraf Nonius CAD4'
_diffrn_measurement_method 'non-profiled omega scans'
_diffrn_radiation_monochromator graphite
_diffrn_radiation_probe x-ray
_diffrn_radiation_source 'fine-focus sealed tube'
_diffrn_radiation_type CuK\a
_diffrn_radiation_wavelength 1.54184
_diffrn_reflns_av_R_equivalents 0.0255
_diffrn_reflns_av_sigmaI/netI 0.0511
_diffrn_reflns_limit_h_max 6
_diffrn_reflns_limit_h_min -6
_diffrn_reflns_limit_k_max 11
_diffrn_reflns_limit_k_min 0
_diffrn_reflns_limit_l_max 21
_diffrn_reflns_limit_l_min 0
_diffrn_reflns_number 1852
_diffrn_reflns_theta_full 69.97
_diffrn_reflns_theta_max 69.97
_diffrn_reflns_theta_min 5.14
_diffrn_source 'Enraf Nonius FR590'
_diffrn_standards_decay_% <1
_diffrn_standards_interval_count 130
_diffrn_standards_number 2
_exptl_absorpt_coefficient_mu 0.922
_exptl_absorpt_correction_T_max 0.8974
_exptl_absorpt_correction_T_min 0.7792
_exptl_absorpt_correction_type psi-scan
_exptl_absorpt_process_details
;
North A.C.T., Phillips D.C. & Mathews F.S. (1968) Acta. Cryst. A24, 351
Number of psi-scan sets used was   4
Theta correction was applied.
Averaged transmission function was used.
No Fourier smoothing was applied.
;
_exptl_crystal_colour colourless
_exptl_crystal_density_diffrn 1.341
_exptl_crystal_density_method 'not measured'
_exptl_crystal_description stick
_exptl_crystal_F_000 392
_exptl_crystal_size_max 0.40
_exptl_crystal_size_mid 0.13
_exptl_crystal_size_min 0.12
_refine_diff_density_max 0.105
_refine_diff_density_min -0.123
_refine_diff_density_rms 0.026
_refine_ls_extinction_method SHELXL
_refine_ls_goodness_of_fit_ref 0.934
_refine_ls_hydrogen_treatment constr
_refine_ls_matrix_type full
_refine_ls_number_parameters 120
_refine_ls_number_reflns 1742
_refine_ls_number_restraints 0
_refine_ls_restrained_S_all 0.934
_refine_ls_R_factor_all 0.0953
_refine_ls_R_factor_gt 0.0391
_refine_ls_shift/su_max 0.000
_refine_ls_shift/su_mean 0.000
_refine_ls_structure_factor_coef Fsqd
_refine_ls_weighting_details 'calc w=1/[\s^2^(Fo^2^)+(0.0409P)^2^] where P=(Fo^2^+2Fc^2^)/3'
_refine_ls_weighting_scheme calc
_refine_ls_wR_factor_gt 0.0763
_refine_ls_wR_factor_ref 0.0988
_reflns_number_gt 866
_reflns_number_total 1742
_reflns_threshold_expression >2sigma(I)
_cod_data_source_file jo900226b_si_003_2.cif
_cod_data_source_block ioh19
_cod_original_sg_symbol_H-M 'P 21/n'
_cod_database_code 4024504

loop_
_symmetry_equiv_pos_as_xyz
'x, y, z'
'-x+1/2, y+1/2, -z+1/2'
'-x, -y, -z'
'x-1/2, -y-1/2, z-1/2'

loop_
_atom_site_label
_atom_site_type_symbol
_atom_site_fract_x
_atom_site_fract_y
_atom_site_fract_z
_atom_site_U_iso_or_equiv
_atom_site_adp_type
_atom_site_occupancy
_atom_site_symmetry_multiplicity
_atom_site_calc_flag
_atom_site_refinement_flags
_atom_site_disorder_assembly
_atom_site_disorder_group
O1 O 0.1543(2) 0.58077(18) 0.12727(10) 0.0767(6) Uani 1 1 d . . .
O2 O 0.2741(2) 0.6387(2) 0.20171(11) 0.0762(5) Uani 1 1 d . . .
C3 C 0.0712(4) 0.6685(3) 0.24520(15) 0.0614(6) Uani 1 1 d . . .
C31 C 0.1597(5) 0.7508(3) 0.31575(14) 0.0857(9) Uani 1 1 d . . .
H31A H 0.0288 0.7633 0.3483 0.129 Uiso 1 1 calc R . .
H31B H 0.2164 0.8395 0.3000 0.129 Uiso 1 1 calc R . .
H31C H 0.2904 0.7021 0.3441 0.129 Uiso 1 1 calc R . .
O4 O -0.0185(3) 0.53903(19) 0.27028(10) 0.0760(5) Uani 1 1 d . . .
O5 O -0.1400(3) 0.48056(19) 0.19654(11) 0.0769(5) Uani 1 1 d . . .
C6 C -0.0979(3) 0.5843(3) 0.14061(15) 0.0608(6) Uani 1 1 d . . .
C61 C -0.2446(4) 0.5498(3) 0.06676(15) 0.0858(9) Uani 1 1 d . . .
H61A H -0.1938 0.6069 0.0256 0.129 Uiso 1 1 calc R . .
H61B H -0.4136 0.5661 0.0727 0.129 Uiso 1 1 calc R . .
H61C H -0.2211 0.4541 0.0543 0.129 Uiso 1 1 calc R . .
C7 C -0.1205(3) 0.7179(3) 0.18510(12) 0.0557(6) Uani 1 1 d . . .
H7 H -0.2788 0.7233 0.2067 0.067 Uiso 1 1 calc R . .
C8 C -0.0616(4) 0.8529(3) 0.14669(14) 0.0669(7) Uani 1 1 d . . .
H8A H 0.0882 0.8424 0.1218 0.080 Uiso 1 1 calc R . .
H8B H -0.0359 0.9242 0.1861 0.080 Uiso 1 1 calc R . .
C9 C -0.2641(4) 0.8988(3) 0.08620(16) 0.0787(8) Uani 1 1 d . . .
H9A H -0.2690 0.8369 0.0418 0.094 Uiso 1 1 calc R . .
H9B H -0.4193 0.8925 0.1084 0.094 Uiso 1 1 calc R . .
C10 C -0.2269(5) 1.0407(4) 0.06031(16) 0.0773(8) Uani 1 1 d . . .
N11 N -0.1967(5) 1.1503(3) 0.03937(15) 0.1048(9) Uani 1 1 d . . .

loop_
_atom_site_aniso_label
_atom_site_aniso_U_11
_atom_site_aniso_U_22
_atom_site_aniso_U_33
_atom_site_aniso_U_23
_atom_site_aniso_U_13
_atom_site_aniso_U_12
O1 0.0438(8) 0.0938(15) 0.0950(13) -0.0090(11) 0.0210(9) 0.0097(9)
O2 0.0325(7) 0.0936(13) 0.1029(13) 0.0074(12) 0.0086(8) 0.0030(8)
C3 0.0454(11) 0.0625(15) 0.0774(15) 0.0070(14) 0.0124(12) -0.0030(12)
C31 0.0758(15) 0.093(2) 0.0860(19) 0.0023(18) -0.0071(15) -0.0038(17)
O4 0.0623(9) 0.0787(12) 0.0863(12) 0.0123(11) 0.0029(9) -0.0081(10)
O5 0.0609(9) 0.0726(12) 0.0977(13) -0.0002(11) 0.0097(10) -0.0119(9)
C6 0.0337(10) 0.0723(17) 0.0775(15) 0.0000(15) 0.0115(11) 0.0013(12)
C61 0.0639(14) 0.102(2) 0.091(2) -0.0247(18) 0.0029(15) -0.0002(16)
C7 0.0305(9) 0.0656(15) 0.0713(14) -0.0014(14) 0.0069(10) 0.0024(11)
C8 0.0443(11) 0.0725(16) 0.0833(17) -0.0007(15) 0.0017(13) 0.0039(13)
C9 0.0667(14) 0.086(2) 0.0819(17) 0.0002(17) -0.0016(14) 0.0149(16)
C10 0.0680(16) 0.093(2) 0.0701(17) 0.0012(18) 0.0044(14) 0.0229(19)
N11 0.123(2) 0.094(2) 0.0970(19) 0.0191(17) 0.0093(17) 0.0197(19)

loop_
_atom_type_symbol
_atom_type_description
_atom_type_scat_dispersion_real
_atom_type_scat_dispersion_imag
_atom_type_scat_source
C C 0.0181 0.0091 'International Tables Vol C Tables 4.2.6.8 and 6.1.1.4'
H H 0.0000 0.0000 'International Tables Vol C Tables 4.2.6.8 and 6.1.1.4'
N N 0.0311 0.0180 'International Tables Vol C Tables 4.2.6.8 and 6.1.1.4'
O O 0.0492 0.0322 'International Tables Vol C Tables 4.2.6.8 and 6.1.1.4'

loop_
_geom_angle_atom_site_label_1
_geom_angle_atom_site_label_2
_geom_angle_atom_site_label_3
_geom_angle
_geom_angle_site_symmetry_1
_geom_angle_site_symmetry_3
_geom_angle_publ_flag
C6 O1 O2 102.47(15) . . ?
C3 O2 O1 102.56(13) . . ?
O4 C3 O2 106.91(19) . . ?
O4 C3 C7 104.32(17) . . ?
O2 C3 C7 103.81(18) . . ?
O4 C3 C31 108.3(2) . . ?
O2 C3 C31 108.56(18) . . ?
C7 C3 C31 123.8(2) . . ?
C3 C31 H31A 109.5 . . ?
C3 C31 H31B 109.5 . . ?
H31A C31 H31B 109.5 . . ?
C3 C31 H31C 109.5 . . ?
H31A C31 H31C 109.5 . . ?
H31B C31 H31C 109.5 . . ?
C3 O4 O5 102.35(16) . . ?
C6 O5 O4 102.97(16) . . ?
O5 C6 O1 108.06(19) . . ?
O5 C6 C61 108.4(2) . . ?
O1 C6 C61 108.75(19) . . ?
O5 C6 C7 103.29(19) . . ?
O1 C6 C7 103.07(18) . . ?
C61 C6 C7 124.3(2) . . ?
C6 C61 H61A 109.5 . . ?
C6 C61 H61B 109.5 . . ?
H61A C61 H61B 109.5 . . ?
C6 C61 H61C 109.5 . . ?
H61A C61 H61C 109.5 . . ?
H61B C61 H61C 109.5 . . ?
C3 C7 C8 114.47(17) . . ?
C3 C7 C6 89.80(18) . . ?
C8 C7 C6 118.86(19) . . ?
C3 C7 H7 110.7 . . ?
C8 C7 H7 110.7 . . ?
C6 C7 H7 110.7 . . ?
C7 C8 C9 112.23(19) . . ?
C7 C8 H8A 109.2 . . ?
C9 C8 H8A 109.2 . . ?
C7 C8 H8B 109.2 . . ?
C9 C8 H8B 109.2 . . ?
H8A C8 H8B 107.9 . . ?
C10 C9 C8 111.6(2) . . ?
C10 C9 H9A 109.3 . . ?
C8 C9 H9A 109.3 . . ?
C10 C9 H9B 109.3 . . ?
C8 C9 H9B 109.3 . . ?
H9A C9 H9B 108.0 . . ?
N11 C10 C9 179.1(4) . . ?

loop_
_geom_bond_atom_site_label_1
_geom_bond_atom_site_label_2
_geom_bond_distance
_geom_bond_site_symmetry_2
_geom_bond_publ_flag
O1 C6 1.431(2) . ?
O1 O2 1.503(2) . ?
O2 C3 1.431(2) . ?
C3 O4 1.426(3) . ?
C3 C7 1.495(3) . ?
C3 C31 1.501(3) . ?
C31 H31A 0.9600 . ?
C31 H31B 0.9600 . ?
C31 H31C 0.9600 . ?
O4 O5 1.498(2) . ?
O5 C6 1.425(3) . ?
C6 C61 1.489(3) . ?
C6 C7 1.512(3) . ?
C61 H61A 0.9600 . ?
C61 H61B 0.9600 . ?
C61 H61C 0.9600 . ?
C7 C8 1.511(3) . ?
C7 H7 0.9800 . ?
C8 C9 1.528(3) . ?
C8 H8A 0.9700 . ?
C8 H8B 0.9700 . ?
C9 C10 1.462(4) . ?
C9 H9A 0.9700 . ?
C9 H9B 0.9700 . ?
C10 N11 1.136(4) . ?

loop_
_geom_torsion_atom_site_label_1
_geom_torsion_atom_site_label_2
_geom_torsion_atom_site_label_3
_geom_torsion_atom_site_label_4
_geom_torsion
_geom_torsion_site_symmetry_1
_geom_torsion_site_symmetry_2
_geom_torsion_site_symmetry_3
_geom_torsion_site_symmetry_4
_geom_torsion_publ_flag
C6 O1 O2 C3 -1.0(2) . . . . ?
O1 O2 C3 O4 73.3(2) . . . . ?
O1 O2 C3 C7 -36.7(2) . . . . ?
O1 O2 C3 C31 -170.05(18) . . . . ?
O2 C3 O4 O5 -73.12(18) . . . . ?
C7 C3 O4 O5 36.45(19) . . . . ?
C31 C3 O4 O5 170.05(17) . . . . ?
C3 O4 O5 C6 0.87(18) . . . . ?
O4 O5 C6 O1 71.5(2) . . . . ?
O4 O5 C6 C61 -170.82(15) . . . . ?
O4 O5 C6 C7 -37.25(18) . . . . ?
O2 O1 C6 O5 -71.1(2) . . . . ?
O2 O1 C6 C61 171.41(19) . . . . ?
O2 O1 C6 C7 37.8(2) . . . . ?
O4 C3 C7 C8 -177.55(19) . . . . ?
O2 C3 C7 C8 -65.7(2) . . . . ?
C31 C3 C7 C8 58.3(3) . . . . ?
O4 C3 C7 C6 -55.63(19) . . . . ?
O2 C3 C7 C6 56.2(2) . . . . ?
C31 C3 C7 C6 -179.8(2) . . . . ?
O5 C6 C7 C3 55.76(17) . . . . ?
O1 C6 C7 C3 -56.7(2) . . . . ?
C61 C6 C7 C3 179.4(2) . . . . ?
O5 C6 C7 C8 173.86(16) . . . . ?
O1 C6 C7 C8 61.4(2) . . . . ?
C61 C6 C7 C8 -62.5(3) . . . . ?
C3 C7 C8 C9 -179.7(2) . . . . ?
C6 C7 C8 C9 76.0(2) . . . . ?
C7 C8 C9 C10 169.2(2) . . . . ?
